data_4509099
loop_
_publ_author_name
'Cao, Man-Li'
'Mo, Hao-Jun'
'Ye, Bao-Hui'

_publ_section_title
;
 Architecture of Hydrogen-Bonded Three-Dimensional NbO Net Based on
 Hydrogen Carbonate or Trimesic Acid Using a Hydrophobic, Predesigned,
 Cubic Cation [Co(H2O)6&#x2282;Co8L12] as a Template
;
_journal_issue 1
_journal_name_full 'Crystal Growth &amp; Design'
_journal_page_first 546
_journal_paper_doi 10.1021/cg800852d
_journal_volume 9
_journal_year 2009
_chemical_formula_sum 'C222 H192 Co9 N72 O51'
_chemical_formula_weight 5214.85
_chemical_name_systematic
; 
 ? 
;
_space_group_IT_number 148
_symmetry_cell_setting trigonal
_symmetry_space_group_name_Hall '-R 3'
_symmetry_space_group_name_H-M 'R -3 :H'
_atom_sites_solution_hydrogens geom
_atom_sites_solution_primary direct
_atom_sites_solution_secondary difmap
_audit_creation_method SHELXL-97
_cell_angle_alpha 90.00
_cell_angle_beta 90.00
_cell_angle_gamma 120.00
_cell_formula_units_Z 3
_cell_length_a 32.8260(12)
_cell_length_b 32.8260(12)
_cell_length_c 18.6690(14)
_cell_measurement_reflns_used 6805
_cell_measurement_temperature 293(2)
_cell_measurement_theta_max 25.00
_cell_measurement_theta_min 1.24
_cell_volume 17421.6(16)
_computing_structure_refinement 'SHELXL-97 (Sheldrick, 1997)'
_computing_structure_solution 'SHELXS-97 (Sheldrick, 1990)'
_diffrn_ambient_temperature 293(2)
_diffrn_measured_fraction_theta_full 0.998
_diffrn_measured_fraction_theta_max 0.998
_diffrn_measurement_device_type 'Bruker Smart Apex CCD area detector'
_diffrn_measurement_method 'phi and omega scans'
_diffrn_radiation_monochromator graphite
_diffrn_radiation_source 'fine-focus sealed tube'
_diffrn_radiation_type MoK\a
_diffrn_radiation_wavelength 0.71073
_diffrn_reflns_av_R_equivalents 0.0468
_diffrn_reflns_av_sigmaI/netI 0.0513
_diffrn_reflns_limit_h_max 35
_diffrn_reflns_limit_h_min -38
_diffrn_reflns_limit_k_max 28
_diffrn_reflns_limit_k_min -38
_diffrn_reflns_limit_l_max 21
_diffrn_reflns_limit_l_min -19
_diffrn_reflns_number 22541
_diffrn_reflns_theta_full 25.00
_diffrn_reflns_theta_max 25.00
_diffrn_reflns_theta_min 1.24
_diffrn_standards_decay_% negligible
_exptl_absorpt_coefficient_mu 0.720
_exptl_absorpt_correction_T_max 0.8873
_exptl_absorpt_correction_T_min 0.8693
_exptl_absorpt_correction_type multi-scan
_exptl_absorpt_process_details SADABS
_exptl_crystal_colour red
_exptl_crystal_density_diffrn 1.491
_exptl_crystal_density_method 'not measured'
_exptl_crystal_description block
_exptl_crystal_F_000 8037
_exptl_crystal_size_max 0.20
_exptl_crystal_size_mid 0.17
_exptl_crystal_size_min 0.17
_refine_diff_density_max 0.889
_refine_diff_density_min -0.675
_refine_diff_density_rms 0.090
_refine_ls_extinction_method none
_refine_ls_goodness_of_fit_ref 1.021
_refine_ls_hydrogen_treatment constr
_refine_ls_matrix_type full
_refine_ls_number_parameters 513
_refine_ls_number_reflns 6805
_refine_ls_number_restraints 4
_refine_ls_restrained_S_all 1.022
_refine_ls_R_factor_all 0.0883
_refine_ls_R_factor_gt 0.0634
_refine_ls_shift/su_max 0.000
_refine_ls_shift/su_mean 0.000
_refine_ls_structure_factor_coef Fsqd
_refine_ls_weighting_details 'calc w=1/[\s^2^(Fo^2^)+(0.1205P)^2^+59.7707P] where P=(Fo^2^+2Fc^2^)/3'
_refine_ls_weighting_scheme calc
_refine_ls_wR_factor_gt 0.1861
_refine_ls_wR_factor_ref 0.2050
_reflns_number_gt 4788
_reflns_number_total 6805
_reflns_threshold_expression >2sigma(I)
_cod_data_source_file cg800852dsup1.cif
_cod_data_source_block 1
_cod_depositor_comments
;
The following automatic conversions were performed:

'_symmetry_cell_setting' value 'Trigonal' changed to 'trigonal'
according to /home/saulius/struct/CIF-dictionaries/cif_core.dic
dictionary named 'cif_core.dic' version 2.4.2 from 2011-04-26.

Automatic conversion script
Id: cif_fix_values 1891 2012-01-12 08:04:46Z andrius 
;
_cod_original_sg_symbol_H-M R-3
_cod_database_code 4509099

loop_
_symmetry_equiv_pos_as_xyz
'x, y, z'
'-y, x-y, z'
'-x+y, -x, z'
'x+2/3, y+1/3, z+1/3'
'-y+2/3, x-y+1/3, z+1/3'
'-x+y+2/3, -x+1/3, z+1/3'
'x+1/3, y+2/3, z+2/3'
'-y+1/3, x-y+2/3, z+2/3'
'-x+y+1/3, -x+2/3, z+2/3'
'-x, -y, -z'
'y, -x+y, -z'
'x-y, x, -z'
'-x+2/3, -y+1/3, -z+1/3'
'y+2/3, -x+y+1/3, -z+1/3'
'x-y+2/3, x+1/3, -z+1/3'
'-x+1/3, -y+2/3, -z+2/3'
'y+1/3, -x+y+2/3, -z+2/3'
'x-y+1/3, x+2/3, -z+2/3'

loop_
_atom_site_label
_atom_site_type_symbol
_atom_site_fract_x
_atom_site_fract_y
_atom_site_fract_z
_atom_site_U_iso_or_equiv
_atom_site_adp_type
_atom_site_occupancy
_atom_site_symmetry_multiplicity
_atom_site_calc_flag
_atom_site_refinement_flags
Co1 Co 0.0000 1.0000 -0.30098(6) 0.0280(3) Uani 1 3 d S
Co2 Co 0.12598(2) 0.95307(2) -0.10231(3) 0.0363(2) Uani 1 1 d .
Co3 Co 0.0000 1.0000 0.0000 0.0406(4) Uani 1 6 d S
C1 C 0.04909(17) 1.08105(17) -0.4159(3) 0.0403(12) Uani 1 1 d .
H1A H 0.0188 1.0707 -0.4328 0.048 Uiso 1 1 d R
C2 C 0.08617(19) 1.11982(18) -0.4478(3) 0.0468(13) Uani 1 1 d .
H2A H 0.0808 1.1355 -0.4848 0.056 Uiso 1 1 d R
C3 C 0.13085(18) 1.13482(19) -0.4238(3) 0.0508(14) Uani 1 1 d .
H3A H 0.1563 1.1605 -0.4452 0.061 Uiso 1 1 d R
C4 C 0.13752(16) 1.11148(17) -0.3681(3) 0.0432(12) Uani 1 1 d .
H4A H 0.1677 1.1215 -0.3509 0.052 Uiso 1 1 d R
C5 C 0.09904(15) 1.07341(15) -0.3377(2) 0.0311(10) Uani 1 1 d .
C6 C 0.10284(15) 1.04568(15) -0.2776(2) 0.0315(10) Uani 1 1 d .
C7 C 0.06668(15) 0.98073(16) -0.2032(2) 0.0324(10) Uani 1 1 d .
C8 C 0.14729(15) 1.03117(16) -0.2033(3) 0.0345(10) Uani 1 1 d .
C9 C 0.19467(16) 1.04089(18) -0.1796(3) 0.0404(12) Uani 1 1 d .
C10 C 0.23469(19) 1.0823(2) -0.1961(3) 0.0623(17) Uani 1 1 d .
H10A H 0.2329 1.1057 -0.2217 0.075 Uiso 1 1 calc R
C11 C 0.2779(2) 1.0888(3) -0.1740(4) 0.075(2) Uani 1 1 d .
H11A H 0.3057 1.1165 -0.1839 0.090 Uiso 1 1 calc R
C12 C 0.2784(2) 1.0528(3) -0.1368(4) 0.076(2) Uani 1 1 d .
H12A H 0.3067 1.0559 -0.1216 0.092 Uiso 1 1 calc R
C13 C 0.2371(2) 1.0127(2) -0.1223(3) 0.0633(17) Uani 1 1 d .
H13A H 0.2380 0.9887 -0.0971 0.076 Uiso 1 1 calc R
C14 C 0.1291(2) 0.9135(2) -0.2544(3) 0.0619(17) Uani 1 1 d .
H14A H 0.1584 0.9405 -0.2585 0.074 Uiso 1 1 calc R
C15 C 0.1109(3) 0.8835(3) -0.3127(3) 0.0692(19) Uani 1 1 d .
H15A H 0.1282 0.8903 -0.3549 0.083 Uiso 1 1 calc R
C16 C 0.0680(3) 0.8444(3) -0.3082(3) 0.0717(19) Uani 1 1 d .
H16A H 0.0555 0.8241 -0.3471 0.086 Uiso 1 1 calc R
C17 C 0.0430(2) 0.8349(2) -0.2443(3) 0.0647(17) Uani 1 1 d .
H17A H 0.0136 0.8081 -0.2395 0.078 Uiso 1 1 calc R
C18 C 0.06280(19) 0.86619(18) -0.1882(3) 0.0441(12) Uani 1 1 d .
C19 C 0.03887(18) 0.85929(17) -0.1191(3) 0.0421(12) Uani 1 1 d .
C20 C 0.03880(17) 0.88640(16) -0.0034(3) 0.0358(11) Uani 1 1 d .
C21 C -0.02020(18) 0.81379(17) -0.0449(3) 0.0416(12) Uani 1 1 d .
C22 C -0.0633(2) 0.76860(18) -0.0280(3) 0.0492(13) Uani 1 1 d .
C23 C -0.0822(3) 0.7320(2) -0.0761(4) 0.080(2) Uani 1 1 d .
H23A H -0.0691 0.7351 -0.1213 0.095 Uiso 1 1 calc R
C24 C -0.1217(3) 0.6900(2) -0.0546(4) 0.097(3) Uani 1 1 d .
H24A H -0.1352 0.6645 -0.0858 0.116 Uiso 1 1 calc R
C25 C -0.1402(3) 0.6862(2) 0.0099(4) 0.096(3) Uani 1 1 d .
H25A H -0.1668 0.6585 0.0240 0.115 Uiso 1 1 calc R
C26 C -0.1191(2) 0.7242(2) 0.0558(4) 0.0687(18) Uani 1 1 d .
H26A H -0.1321 0.7214 0.1010 0.082 Uiso 1 1 calc R
C27 C 0.2278(2) 0.9156(2) -0.7293(3) 0.0520(14) Uani 1 1 d .
C28 C 0.20723(19) 0.91735(18) -0.6584(3) 0.0451(12) Uani 1 1 d .
C29 C 0.2346(2) 0.95091(19) -0.6073(3) 0.0510(14) Uani 1 1 d .
H29A H 0.2657 0.9731 -0.6176 0.061 Uiso 1 1 calc R
C30 C 0.2157(2) 0.9513(2) -0.5412(3) 0.0540(15) Uani 1 1 d .
C31 C 0.2452(3) 0.9868(2) -0.4860(4) 0.075(2) Uani 1 1 d .
C32 C 0.1689(2) 0.9176(2) -0.5266(3) 0.0535(15) Uani 1 1 d .
H32A H 0.1560 0.9175 -0.4822 0.064 Uiso 1 1 calc R
C33 C 0.1415(2) 0.88436(19) -0.5775(3) 0.0476(13) Uani 1 1 d .
C34 C 0.0926(2) 0.8497(2) -0.5595(4) 0.0591(16) Uani 1 1 d .
C35 C 0.16127(19) 0.88416(18) -0.6432(3) 0.0434(12) Uani 1 1 d .
H35A H 0.1434 0.8615 -0.6772 0.052 Uiso 1 1 calc R
N1 N 0.05512(13) 1.05750(13) -0.3621(2) 0.0338(9) Uani 1 1 d .
N2 N 0.06333(12) 1.00947(12) -0.25444(19) 0.0293(8) Uani 1 1 d .
N3 N 0.14620(12) 1.05910(13) -0.2545(2) 0.0376(9) Uani 1 1 d .
N4 N 0.11081(12) 0.99367(13) -0.1760(2) 0.0320(8) Uani 1 1 d .
N5 N 0.19508(14) 1.00634(15) -0.1429(2) 0.0450(10) Uani 1 1 d .
N7 N 0.10582(16) 0.90498(16) -0.1929(2) 0.0458(11) Uani 1 1 d .
N8 N 0.05918(14) 0.89367(13) -0.0710(2) 0.0366(9) Uani 1 1 d .
N9 N -0.00082(16) 0.81823(15) -0.1088(2) 0.0503(11) Uani 1 1 d .
N10 N -0.00441(13) 0.84560(13) 0.0075(2) 0.0363(9) Uani 1 1 d .
N11 N -0.08075(15) 0.76483(14) 0.0384(2) 0.0465(11) Uani 1 1 d .
O1W O 0.04381(15) 0.98706(13) 0.0632(2) 0.0621(11) Uani 1 1 d .
H1WA H 0.0611 1.0016 0.1030 0.093 Uiso 1 1 d R
H1WB H 0.0438 0.9612 0.0629 0.093 Uiso 1 1 d R
N6 N 0.03196(11) 0.94429(11) -0.18368(18) 0.0237(8) Uani 1 1 d .
H6A H 0.0035 0.9364 -0.2017 0.028 Uiso 1 1 d R
N12 N 0.05816(12) 0.91408(11) 0.04535(18) 0.0249(8) Uani 1 1 d .
H12B H 0.0860 0.9403 0.0376 0.030 Uiso 1 1 d R
O1 O 0.20461(14) 0.88722(15) -0.7748(2) 0.0596(10) Uani 1 1 d .
O2 O 0.27235(16) 0.94696(17) -0.7357(3) 0.0880(16) Uani 1 1 d .
O3 O 0.2871(2) 1.0148(2) -0.5025(3) 0.0995(18) Uani 1 1 d .
H3B H 0.3031 1.0295 -0.4650 0.149 Uiso 1 1 d R
O4 O 0.2262(2) 0.98630(17) -0.4274(3) 0.104(2) Uani 1 1 d .
O5 O 0.07647(19) 0.84568(19) -0.4990(3) 0.0916(16) Uani 1 1 d .
O6 O 0.06860(15) 0.82320(17) -0.6138(2) 0.0735(13) Uani 1 1 d .
H6B H 0.0399 0.7994 -0.6086 0.110 Uiso 1 1 d R
C36 C 0.2388(5) 0.9407(6) -0.3066(7) 0.190 Uiso 1 1 d D
H36A H 0.2401 0.9622 -0.3426 0.285 Uiso 1 1 calc R
H36B H 0.2170 0.9376 -0.2699 0.285 Uiso 1 1 calc R
H36C H 0.2286 0.9105 -0.3279 0.285 Uiso 1 1 calc R
O7 O 0.2725(5) 0.9271(5) -0.2190(7) 0.254 Uiso 1 1 d D
H7A H 0.2955 0.9344 -0.1936 0.381 Uiso 1 1 calc R
C37 C 0.2851(6) 0.9584(6) -0.2754(9) 0.220 Uiso 1 1 d D
H37A H 0.3066 0.9558 -0.3081 0.264 Uiso 1 1 calc R
H37B H 0.2985 0.9906 -0.2591 0.264 Uiso 1 1 calc R
O2W O 0.2838(12) 0.9443(12) -0.0744(11) 0.329 Uiso 0.50 1 d PD
H2WA H 0.2791 0.9401 -0.1209 0.493 Uiso 0.50 1 d PR
H2WB H 0.3142 0.9551 -0.0743 0.493 Uiso 0.50 1 d PR

loop_
_atom_site_aniso_label
_atom_site_aniso_U_11
_atom_site_aniso_U_22
_atom_site_aniso_U_33
_atom_site_aniso_U_23
_atom_site_aniso_U_13
_atom_site_aniso_U_12
Co1 0.0270(3) 0.0270(3) 0.0298(6) 0.000 0.000 0.01352(17)
Co2 0.0399(4) 0.0426(4) 0.0339(4) 0.0050(3) 0.0008(3) 0.0262(3)
Co3 0.0379(6) 0.0379(6) 0.0459(11) 0.000 0.000 0.0190(3)
C1 0.037(3) 0.045(3) 0.039(3) 0.009(2) -0.002(2) 0.021(2)
C2 0.058(3) 0.046(3) 0.040(3) 0.013(2) 0.001(2) 0.028(3)
C3 0.041(3) 0.046(3) 0.058(4) 0.023(3) 0.008(2) 0.015(2)
C4 0.028(2) 0.043(3) 0.054(3) 0.014(2) 0.002(2) 0.014(2)
C5 0.033(2) 0.030(2) 0.033(3) 0.0039(19) 0.0017(19) 0.0177(19)
C6 0.031(2) 0.033(2) 0.031(3) 0.0017(19) 0.0003(19) 0.016(2)
C7 0.035(2) 0.040(3) 0.027(3) -0.003(2) -0.0021(19) 0.023(2)
C8 0.028(2) 0.038(3) 0.033(3) 0.001(2) -0.0024(19) 0.013(2)
C9 0.032(2) 0.056(3) 0.036(3) 0.012(2) 0.003(2) 0.024(2)
C10 0.038(3) 0.080(4) 0.064(4) 0.030(3) 0.004(3) 0.025(3)
C11 0.037(3) 0.096(5) 0.080(5) 0.030(4) 0.002(3) 0.025(3)
C12 0.033(3) 0.117(6) 0.080(5) 0.037(4) 0.004(3) 0.038(4)
C13 0.047(3) 0.087(5) 0.068(4) 0.025(3) 0.004(3) 0.043(3)
C14 0.082(4) 0.076(4) 0.050(4) 0.016(3) 0.020(3) 0.056(4)
C15 0.099(5) 0.096(5) 0.040(4) 0.001(3) 0.012(3) 0.069(5)
C16 0.107(6) 0.100(6) 0.036(4) -0.015(3) -0.012(4) 0.072(5)
C17 0.075(4) 0.080(4) 0.045(4) -0.020(3) -0.010(3) 0.043(4)
C18 0.062(3) 0.051(3) 0.032(3) -0.001(2) 0.001(2) 0.038(3)
C19 0.055(3) 0.043(3) 0.036(3) 0.000(2) -0.006(2) 0.030(3)
C20 0.044(3) 0.036(3) 0.039(3) 0.006(2) 0.001(2) 0.029(2)
C21 0.048(3) 0.040(3) 0.036(3) -0.006(2) -0.004(2) 0.021(2)
C22 0.059(3) 0.038(3) 0.044(4) -0.009(2) -0.004(3) 0.019(3)
C23 0.088(5) 0.056(4) 0.054(4) -0.022(3) -0.001(4) 0.005(4)
C24 0.119(7) 0.049(4) 0.071(5) -0.026(4) 0.005(5) 0.003(4)
C25 0.102(6) 0.049(4) 0.072(5) -0.020(3) 0.011(4) -0.011(4)
C26 0.081(4) 0.041(3) 0.059(4) -0.007(3) 0.004(3) 0.011(3)
C27 0.059(4) 0.063(4) 0.040(4) 0.002(3) 0.010(3) 0.034(3)
C28 0.055(3) 0.051(3) 0.041(3) 0.000(2) 0.001(2) 0.034(3)
C29 0.060(3) 0.045(3) 0.050(4) -0.008(3) -0.004(3) 0.028(3)
C30 0.084(4) 0.050(3) 0.046(4) -0.007(3) -0.004(3) 0.047(3)
C31 0.112(6) 0.057(4) 0.059(5) -0.016(3) -0.015(4) 0.045(4)
C32 0.084(4) 0.056(3) 0.043(4) 0.002(3) 0.012(3) 0.052(3)
C33 0.066(3) 0.053(3) 0.042(3) 0.008(3) 0.014(3) 0.044(3)
C34 0.067(4) 0.057(4) 0.065(5) 0.007(3) 0.022(3) 0.040(3)
C35 0.053(3) 0.051(3) 0.036(3) 0.000(2) 0.000(2) 0.033(3)
N1 0.036(2) 0.039(2) 0.029(2) 0.0029(17) 0.0023(16) 0.0205(18)
N2 0.0284(19) 0.0313(19) 0.028(2) 0.0024(15) 0.0021(15) 0.0150(16)
N3 0.028(2) 0.042(2) 0.041(3) 0.0121(18) 0.0016(17) 0.0155(17)
N4 0.032(2) 0.038(2) 0.030(2) 0.0031(16) -0.0022(16) 0.0209(17)
N5 0.036(2) 0.060(3) 0.044(3) 0.009(2) 0.0043(19) 0.028(2)
N7 0.063(3) 0.057(3) 0.035(3) 0.002(2) 0.003(2) 0.043(2)
N8 0.047(2) 0.037(2) 0.031(2) -0.0014(17) -0.0034(18) 0.0255(19)
N9 0.060(3) 0.044(3) 0.041(3) -0.011(2) -0.005(2) 0.022(2)
N10 0.039(2) 0.033(2) 0.036(2) -0.0038(17) -0.0046(17) 0.0168(18)
N11 0.054(3) 0.032(2) 0.046(3) -0.0040(19) -0.004(2) 0.016(2)
O1W 0.079(3) 0.056(2) 0.069(3) -0.023(2) -0.028(2) 0.047(2)
N6 0.0150(16) 0.0234(17) 0.026(2) 0.0109(14) -0.0016(13) 0.0047(14)
N12 0.0274(18) 0.0187(16) 0.019(2) -0.0075(14) -0.0019(14) 0.0043(14)
O1 0.067(3) 0.075(3) 0.036(2) -0.007(2) 0.0001(19) 0.035(2)
O2 0.060(3) 0.079(3) 0.088(4) -0.017(3) 0.028(2) 0.007(2)
O3 0.106(4) 0.096(4) 0.091(4) -0.056(3) -0.033(3) 0.046(4)
O4 0.174(6) 0.069(3) 0.057(3) -0.023(2) 0.006(3) 0.051(4)
O5 0.097(4) 0.100(4) 0.074(4) -0.003(3) 0.046(3) 0.046(3)
O6 0.054(3) 0.088(3) 0.062(3) 0.021(3) 0.013(2) 0.023(2)

loop_
_atom_type_symbol
_atom_type_description
_atom_type_scat_dispersion_real
_atom_type_scat_dispersion_imag
_atom_type_scat_source
C C 0.0033 0.0016 'International Tables Vol C Tables 4.2.6.8 and 6.1.1.4'
H H 0.0000 0.0000 'International Tables Vol C Tables 4.2.6.8 and 6.1.1.4'
N N 0.0061 0.0033 'International Tables Vol C Tables 4.2.6.8 and 6.1.1.4'
O O 0.0106 0.0060 'International Tables Vol C Tables 4.2.6.8 and 6.1.1.4'
Co Co 0.3494 0.9721 'International Tables Vol C Tables 4.2.6.8 and 6.1.1.4'

loop_
_geom_angle_atom_site_label_1
_geom_angle_atom_site_label_2
_geom_angle_atom_site_label_3
_geom_angle
_geom_angle_site_symmetry_1
_geom_angle_site_symmetry_3
N2 Co1 N2 104.47(11) 3_465 .
N2 Co1 N2 104.47(11) 3_465 2_675
N2 Co1 N2 104.47(11) . 2_675
N2 Co1 N1 84.08(14) 3_465 2_675
N2 Co1 N1 170.83(14) . 2_675
N2 Co1 N1 76.05(13) 2_675 2_675
N2 Co1 N1 170.83(14) 3_465 .
N2 Co1 N1 76.05(13) . .
N2 Co1 N1 84.08(14) 2_675 .
N1 Co1 N1 94.97(14) 2_675 .
N2 Co1 N1 76.05(13) 3_465 3_465
N2 Co1 N1 84.08(14) . 3_465
N2 Co1 N1 170.83(14) 2_675 3_465
N1 Co1 N1 94.97(14) 2_675 3_465
N1 Co1 N1 94.97(14) . 3_465
N11 Co2 N4 168.76(16) 12_665 .
N11 Co2 N10 76.31(16) 12_665 12_665
N4 Co2 N10 104.42(14) . 12_665
N11 Co2 N8 83.67(16) 12_665 .
N4 Co2 N8 106.78(14) . .
N10 Co2 N8 103.91(14) 12_665 .
N11 Co2 N7 96.35(16) 12_665 .
N4 Co2 N7 82.62(15) . .
N10 Co2 N7 172.62(15) 12_665 .
N8 Co2 N7 75.70(16) . .
N11 Co2 N5 93.49(16) 12_665 .
N4 Co2 N5 75.60(14) . .
N10 Co2 N5 82.49(16) 12_665 .
N8 Co2 N5 172.09(16) . .
N7 Co2 N5 97.34(17) . .
O1W Co3 O1W 89.49(16) 10_575 2_675
O1W Co3 O1W 89.49(16) 10_575 3_465
O1W Co3 O1W 90.51(16) 2_675 3_465
O1W Co3 O1W 90.51(16) 10_575 11_455
O1W Co3 O1W 180.00(14) 2_675 11_455
O1W Co3 O1W 89.49(16) 3_465 11_455
O1W Co3 O1W 180.0(2) 10_575 .
O1W Co3 O1W 90.51(16) 2_675 .
O1W Co3 O1W 90.51(16) 3_465 .
O1W Co3 O1W 89.49(16) 11_455 .
O1W Co3 O1W 90.51(16) 10_575 12_665
O1W Co3 O1W 89.49(16) 2_675 12_665
O1W Co3 O1W 180.0(3) 3_465 12_665
O1W Co3 O1W 90.51(16) 11_455 12_665
O1W Co3 O1W 89.49(16) . 12_665
N1 C1 C2 122.5(4) . .
N1 C1 H1A 118.7 . .
C2 C1 H1A 118.7 . .
C3 C2 C1 118.9(5) . .
C3 C2 H2A 120.6 . .
C1 C2 H2A 120.5 . .
C2 C3 C4 119.3(5) . .
C2 C3 H3A 120.1 . .
C4 C3 H3A 120.6 . .
C3 C4 C5 119.2(4) . .
C3 C4 H4A 120.2 . .
C5 C4 H4A 120.6 . .
N1 C5 C4 122.1(4) . .
N1 C5 C6 114.8(4) . .
C4 C5 C6 123.1(4) . .
N2 C6 N3 126.7(4) . .
N2 C6 C5 116.9(4) . .
N3 C6 C5 116.3(4) . .
N6 C7 N4 120.7(4) . .
N6 C7 N2 121.2(4) . .
N4 C7 N2 118.1(4) . .
N4 C8 N3 126.5(4) . .
N4 C8 C9 116.6(4) . .
N3 C8 C9 116.7(4) . .
N5 C9 C10 123.2(5) . .
N5 C9 C8 115.2(4) . .
C10 C9 C8 121.6(5) . .
C9 C10 C11 118.9(6) . .
C9 C10 H10A 120.6 . .
C11 C10 H10A 120.6 . .
C12 C11 C10 117.9(6) . .
C12 C11 H11A 121.1 . .
C10 C11 H11A 121.1 . .
C13 C12 C11 119.9(5) . .
C13 C12 H12A 120.1 . .
C11 C12 H12A 120.1 . .
N5 C13 C12 122.6(6) . .
N5 C13 H13A 118.7 . .
C12 C13 H13A 118.7 . .
N7 C14 C15 122.1(6) . .
N7 C14 H14A 119.0 . .
C15 C14 H14A 119.0 . .
C16 C15 C14 119.9(6) . .
C16 C15 H15A 120.0 . .
C14 C15 H15A 120.0 . .
C15 C16 C17 118.9(6) . .
C15 C16 H16A 120.6 . .
C17 C16 H16A 120.6 . .
C18 C17 C16 118.5(7) . .
C18 C17 H17A 120.7 . .
C16 C17 H17A 120.7 . .
N7 C18 C17 122.2(5) . .
N7 C18 C19 115.4(4) . .
C17 C18 C19 122.3(5) . .
N8 C19 N9 125.3(5) . .
N8 C19 C18 117.4(5) . .
N9 C19 C18 117.3(5) . .
N12 C20 N8 121.6(4) . .
N12 C20 N10 120.5(4) . .
N8 C20 N10 117.9(4) . .
N9 C21 N10 126.7(5) . .
N9 C21 C22 117.9(4) . .
N10 C21 C22 115.4(5) . .
N11 C22 C23 122.5(5) . .
N11 C22 C21 116.0(4) . .
C23 C22 C21 121.4(5) . .
C22 C23 C24 117.6(6) . .
C22 C23 H23A 121.2 . .
C24 C23 H23A 121.2 . .
C25 C24 C23 120.5(6) . .
C25 C24 H24A 119.8 . .
C23 C24 H24A 119.8 . .
C24 C25 C26 118.7(6) . .
C24 C25 H25A 120.6 . .
C26 C25 H25A 120.6 . .
N11 C26 C25 123.2(6) . .
N11 C26 H26A 118.4 . .
C25 C26 H26A 118.4 . .
O1 C27 O2 124.6(5) . .
O1 C27 C28 121.9(5) . .
O2 C27 C28 113.5(5) . .
C35 C28 C29 120.2(5) . .
C35 C28 C27 119.1(5) . .
C29 C28 C27 120.7(5) . .
C30 C29 C28 120.2(5) . .
C30 C29 H29A 119.9 . .
C28 C29 H29A 119.9 . .
C29 C30 C32 119.0(5) . .
C29 C30 C31 120.3(6) . .
C32 C30 C31 120.7(6) . .
O3 C31 O4 125.4(7) . .
O3 C31 C30 116.7(7) . .
O4 C31 C30 117.9(8) . .
C33 C32 C30 120.8(5) . .
C33 C32 H32A 119.6 . .
C30 C32 H32A 119.6 . .
C32 C33 C35 119.3(5) . .
C32 C33 C34 118.7(5) . .
C35 C33 C34 122.0(5) . .
O5 C34 O6 123.9(6) . .
O5 C34 C33 122.6(7) . .
O6 C34 C33 113.5(5) . .
C28 C35 C33 120.4(5) . .
C28 C35 H35A 119.8 . .
C33 C35 H35A 119.8 . .
C1 N1 C5 118.0(4) . .
C1 N1 Co1 126.5(3) . .
C5 N1 Co1 115.2(3) . .
C6 N2 C7 117.6(4) . .
C6 N2 Co1 116.5(3) . .
C7 N2 Co1 125.9(3) . .
C6 N3 C8 113.2(4) . .
C8 N4 C7 117.8(4) . .
C8 N4 Co2 116.5(3) . .
C7 N4 Co2 125.3(3) . .
C9 N5 C13 117.6(5) . .
C9 N5 Co2 114.2(3) . .
C13 N5 Co2 126.6(4) . .
C14 N7 C18 118.4(5) . .
C14 N7 Co2 125.7(4) . .
C18 N7 Co2 115.3(3) . .
C19 N8 C20 118.2(4) . .
C19 N8 Co2 115.7(3) . .
C20 N8 Co2 125.7(3) . .
C21 N9 C19 114.3(4) . .
C21 N10 C20 117.1(4) . .
C21 N10 Co2 116.2(3) . 11_455
C20 N10 Co2 126.7(3) . 11_455
C26 N11 C22 117.4(5) . .
C26 N11 Co2 126.7(4) . 11_455
C22 N11 Co2 115.7(3) . 11_455
Co3 O1W H1WA 132.4 . .
Co3 O1W H1WB 123.4 . .
H1WA O1W H1WB 102.6 . .
C7 N6 H6A 119.7 . .
C20 N12 H12B 119.7 . .
C31 O3 H3B 110.5 . .
C34 O6 H6B 121.7 . .
C37 C36 H36A 109.5 . .
C37 C36 H36B 109.5 . .
H36A C36 H36B 109.5 . .
C37 C36 H36C 109.5 . .
H36A C36 H36C 109.5 . .
H36B C36 H36C 109.5 . .
C37 O7 H7A 109.5 . .
O7 C37 C36 98.3(12) . .
O7 C37 H37A 112.1 . .
C36 C37 H37A 112.1 . .
O7 C37 H37B 112.1 . .
C36 C37 H37B 112.1 . .
H37A C37 H37B 109.8 . .
H2WA O2W H2WB 98.1 . .

loop_
_geom_bond_atom_site_label_1
_geom_bond_atom_site_label_2
_geom_bond_distance
_geom_bond_site_symmetry_2
Co1 N2 2.128(3) 3_465
Co1 N2 2.128(3) .
Co1 N2 2.128(3) 2_675
Co1 N1 2.173(4) 2_675
Co1 N1 2.173(4) .
Co1 N1 2.173(4) 3_465
Co2 N11 2.137(4) 12_665
Co2 N4 2.140(4) .
Co2 N10 2.145(4) 12_665
Co2 N8 2.162(4) .
Co2 N7 2.178(4) .
Co2 N5 2.194(4) .
Co3 O1W 2.062(4) 10_575
Co3 O1W 2.062(4) 2_675
Co3 O1W 2.062(4) 3_465
Co3 O1W 2.062(4) 11_455
Co3 O1W 2.062(4) .
Co3 O1W 2.062(4) 12_665
C1 N1 1.342(6) .
C1 C2 1.381(7) .
C1 H1A 0.9302 .
C2 C3 1.368(7) .
C2 H2A 0.9300 .
C3 C4 1.372(7) .
C3 H3A 0.9298 .
C4 C5 1.379(6) .
C4 H4A 0.9300 .
C5 N1 1.344(6) .
C5 C6 1.488(6) .
C6 N2 1.319(6) .
C6 N3 1.334(6) .
C7 N6 1.224(5) .
C7 N4 1.386(5) .
C7 N2 1.387(6) .
C8 N4 1.318(6) .
C8 N3 1.337(6) .
C8 C9 1.491(6) .
C9 N5 1.330(6) .
C9 C10 1.373(7) .
C10 C11 1.389(8) .
C10 H10A 0.9300 .
C11 C12 1.375(9) .
C11 H11A 0.9300 .
C12 C13 1.365(9) .
C12 H12A 0.9300 .
C13 N5 1.343(7) .
C13 H13A 0.9300 .
C14 N7 1.328(7) .
C14 C15 1.388(9) .
C14 H14A 0.9300 .
C15 C16 1.353(10) .
C15 H15A 0.9300 .
C16 C17 1.395(9) .
C16 H16A 0.9300 .
C17 C18 1.381(8) .
C17 H17A 0.9300 .
C18 N7 1.351(7) .
C18 C19 1.467(7) .
C19 N8 1.332(6) .
C19 N9 1.340(7) .
C20 N12 1.217(6) .
C20 N8 1.391(6) .
C20 N10 1.396(6) .
C21 N9 1.325(7) .
C21 N10 1.333(6) .
C21 C22 1.485(7) .
C22 N11 1.343(7) .
C22 C23 1.375(8) .
C23 C24 1.400(10) .
C23 H23A 0.9300 .
C24 C25 1.326(10) .
C24 H24A 0.9300 .
C25 C26 1.380(9) .
C25 H25A 0.9300 .
C26 N11 1.337(7) .
C26 H26A 0.9300 .
C27 O1 1.208(7) .
C27 O2 1.307(7) .
C27 C28 1.501(8) .
C28 C35 1.378(7) .
C28 C29 1.393(7) .
C29 C30 1.384(8) .
C29 H29A 0.9300 .
C30 C32 1.400(8) .
C30 C31 1.491(9) .
C31 O3 1.254(9) .
C31 O4 1.255(9) .
C32 C33 1.386(8) .
C32 H32A 0.9300 .
C33 C35 1.389(7) .
C33 C34 1.471(8) .
C34 O5 1.226(7) .
C34 O6 1.310(8) .
C35 H35A 0.9300 .
N10 Co2 2.145(4) 11_455
N11 Co2 2.137(4) 11_455
O1W H1WA 0.9123 .
O1W H1WB 0.8484 .
N6 H6A 0.9002 .
N12 H12B 0.8999 .
O3 H3B 0.8631 .
O6 H6B 0.8795 .
C36 C37 1.450(14) .
C36 H36A 0.9600 .
C36 H36B 0.9600 .
C36 H36C 0.9600 .
O7 C37 1.382(14) .
O7 H7A 0.8200 .
C37 H37A 0.9700 .
C37 H37B 0.9700 .
O2W H2WA 0.8798 .
O2W H2WB 0.8760 .

loop_
_geom_hbond_atom_site_label_D
_geom_hbond_atom_site_label_H
_geom_hbond_atom_site_label_A
_geom_hbond_distance_DH
_geom_hbond_distance_HA
_geom_hbond_distance_DA
_geom_hbond_angle_DHA
_geom_hbond_site_symmetry_A
O1W H1WA N6 0.91 1.78 2.680(5) 170.9 12_665
O1W H1WB N12 0.85 1.86 2.683(5) 163.8 .
O3 H3B O2 0.86 1.64 2.500(7) 170.5 6_465
O6 H6B O4 0.88 1.71 2.566(6) 162.4 11_454
